data_4002589
loop_
_publ_author_name
'Lobanov, M.V.'
'Li Siwen'
'Greenblatt, M.'

_publ_section_title
;
 Structural, magnetic and transport properties of the two electron-doped
 Ruddlesden-Popper manganites Ca3-x Thx Mn2 O7
;
_journal_name_full 'Chemistry of Materials (1,1989-)'
_journal_page_first 1302
_journal_page_last 1308
_journal_volume 15
_journal_year 2003
_chemical_formula_sum 'Ca2.8 Mn2 O7 Th0.2'
_chemical_name_systematic '(Ca2.8 Th0.2) (Mn2 O7)'
_space_group_IT_number 63
_symmetry_space_group_name_Hall '-C 2c 2'
_symmetry_space_group_name_H-M 'C m c m'
_cell_angle_alpha 90
_cell_angle_beta 90
_cell_angle_gamma 90
_cell_formula_units_Z 4
_cell_length_a 19.3151
_cell_length_b 5.3196
_cell_length_c 5.3111
_cell_volume 545.708
_citation_journal_id_ASTM CMATEX
_cod_data_source_file Lobanov_CMATEX_2003_307.cif
_cod_data_source_block Ca2.8Mn2O7Th0.2
_cod_original_cell_volume 545.7081
_cod_database_code 4002589

loop_
_symmetry_equiv_pos_as_xyz
x,y,z
-x,-y,z+1/2
x,-y,-z
-x,y,-z+1/2
-x,-y,-z
x,y,-z-1/2
-x,y,z
x,-y,z-1/2
x+1/2,y+1/2,z
-x+1/2,-y+1/2,z+1/2
x+1/2,-y+1/2,-z
-x+1/2,y+1/2,-z+1/2
-x+1/2,-y+1/2,-z
x+1/2,y+1/2,-z-1/2
-x+1/2,y+1/2,z
x+1/2,-y+1/2,z-1/2

loop_
_atom_site_label
_atom_site_type_symbol
_atom_site_fract_x
_atom_site_fract_y
_atom_site_fract_z
_atom_site_occupancy
_atom_site_U_iso_or_equiv
O4 O-2 0.203 0.789 0.75 1 0.0
O1 O-2 0 0.711 0.75 1 0.0
O2 O-2 0.0934 0 0 1 0.0
Ca1 Ca+2 0.5 0.743 0.75 0.85 0.0
Th2 Th+4 0.312 0.731 0.75 0.025 0.0
Th1 Th+4 0.5 0.743 0.75 0.15 0.0
O3 O-2 0.1086 0.5 0 1 0.0
Ca2 Ca+2 0.312 0.731 0.75 0.975 0.0
Mn1 Mn+3 0.101 0.75 0.75 1 0.0
